data_7115293
loop_
_publ_author_name
'Alasdair P. M. Robertson'
'Jordan N. Friedmann'
'Hilary A. Jenkins'
'Neil Burford'

_publ_section_title
;
 Exploring structural trends for complexes of Me2E(OSO2CF3)2 (E = Si, Ge,
 Sn) with pyridine derivatives
;
_journal_name_full Chem.Commun.
_journal_page_first 7979
_journal_paper_doi 10.1039/C4CC01109K
_journal_volume 50
_journal_year 2014
_chemical_formula_moiety 'C14 H14 F6 N2 O6 S2 Sn'
_chemical_formula_sum 'C14 H14 F6 N2 O6 S2 Sn'
_chemical_formula_weight 603.08
_chemical_name_systematic
; 
 ? 
;
_space_group_crystal_system monoclinic
_space_group_IT_number 14
_space_group_name_Hall '-P 2ybc'
_space_group_name_H-M_alt 'P 1 21/c 1'
_symmetry_space_group_name_Hall '-P 2ybc'
_symmetry_space_group_name_H-M 'P 1 21/c 1'
_atom_sites_solution_hydrogens geom
_audit_creation_method SHELXL-2013
_cell_angle_alpha 90
_cell_angle_beta 113.235(4)
_cell_angle_gamma 90
_cell_formula_units_Z 4
_cell_length_a 10.623(3)
_cell_length_b 15.281(4)
_cell_length_c 13.418(3)
_cell_measurement_reflns_used 9941
_cell_measurement_temperature 100(2)
_cell_measurement_theta_max 32.47
_cell_measurement_theta_min 2.48
_cell_volume 2001.5(9)
_computing_cell_refinement 'Bruker SAINT'
_computing_data_collection 'Bruker APEX2'
_computing_data_reduction 'Bruker SAINT'
_computing_molecular_graphics 'Bruker SHELXTL'
_computing_publication_material 'Bruker SHELXTL'
_computing_structure_refinement 'SHELXL-2013 (Sheldrick, 2013)'
_computing_structure_solution 'SHELXS-97 (Sheldrick, 2008)'
_diffrn_ambient_temperature 100(2)
_diffrn_measured_fraction_theta_full 0.999
_diffrn_measured_fraction_theta_max 0.981
_diffrn_measurement_device_type 'Bruker APEX-II CCD'
_diffrn_measurement_method '\f and \w scans'
_diffrn_radiation_type MoK\a
_diffrn_radiation_wavelength 0.71073
_diffrn_reflns_av_R_equivalents 0.0304
_diffrn_reflns_av_unetI/netI 0.0296
_diffrn_reflns_Laue_measured_fraction_full 0.999
_diffrn_reflns_Laue_measured_fraction_max 0.981
_diffrn_reflns_limit_h_max 13
_diffrn_reflns_limit_h_min -16
_diffrn_reflns_limit_k_max 21
_diffrn_reflns_limit_k_min -23
_diffrn_reflns_limit_l_max 20
_diffrn_reflns_limit_l_min -20
_diffrn_reflns_number 34376
_diffrn_reflns_point_group_measured_fraction_full 0.999
_diffrn_reflns_point_group_measured_fraction_max 0.981
_diffrn_reflns_theta_full 25.242
_diffrn_reflns_theta_max 33.281
_diffrn_reflns_theta_min 2.122
_exptl_absorpt_coefficient_mu 1.576
_exptl_absorpt_correction_T_max 0.9157
_exptl_absorpt_correction_T_min 0.7783
_exptl_absorpt_correction_type numerical
_exptl_absorpt_process_details SADABS
_exptl_crystal_colour colourless
_exptl_crystal_density_diffrn 2.001
_exptl_crystal_description block
_exptl_crystal_F_000 1184
_exptl_crystal_size_max 0.232
_exptl_crystal_size_mid 0.201
_exptl_crystal_size_min 0.094
_refine_diff_density_max 0.599
_refine_diff_density_min -0.442
_refine_diff_density_rms 0.086
_refine_ls_extinction_method none
_refine_ls_goodness_of_fit_ref 1.042
_refine_ls_hydrogen_treatment constr
_refine_ls_matrix_type full
_refine_ls_number_parameters 282
_refine_ls_number_reflns 7581
_refine_ls_number_restraints 0
_refine_ls_restrained_S_all 1.042
_refine_ls_R_factor_all 0.0285
_refine_ls_R_factor_gt 0.0207
_refine_ls_shift/su_max 0.004
_refine_ls_shift/su_mean 0.000
_refine_ls_structure_factor_coef Fsqd
_refine_ls_weighting_details
; 
 w=1/[\s^2^(Fo^2^)+(0.0270P)^2^] 
 where P=(Fo^2^+2Fc^2^)/3 
;
_refine_ls_weighting_scheme calc
_refine_ls_wR_factor_gt 0.0503
_refine_ls_wR_factor_ref 0.0514
_reflns_Friedel_coverage 0.000
_reflns_number_gt 6304
_reflns_number_total 7581
_reflns_threshold_expression 'I > 2\s(I)'
_cod_data_source_file c4cc01109k2.cif
_cod_data_source_block JF0001_0m
_cod_original_cell_volume 2001.6(8)
_cod_database_code 7115293
_shelx_space_group_comment
; 
The symmetry employed for this shelxl refinement is uniquely defined 
by the following loop, which should always be used as a source of 
symmetry information in preference to the above space-group names. 
They are only intended as comments. 
;
_shelx_estimated_absorpt_t_min 0.711
_shelx_estimated_absorpt_t_max 0.866
_shelxl_version_number 2013-2

loop_
_space_group_symop_operation_xyz
'x, y, z'
'-x, y+1/2, -z+1/2'
'-x, -y, -z'
'x, -y-1/2, z-1/2'

loop_
_atom_site_label
_atom_site_type_symbol
_atom_site_fract_x
_atom_site_fract_y
_atom_site_fract_z
_atom_site_U_iso_or_equiv
_atom_site_adp_type
_atom_site_occupancy
_atom_site_site_symmetry_order
_atom_site_calc_flag
_atom_site_refinement_flags_posn
_atom_site_refinement_flags_adp
Sn1 Sn 0.49598(2) 0.68610(2) 0.10824(2) 0.00862(3) Uani 1 1 d . .
S1 S 0.19543(3) 0.81761(2) 0.03250(3) 0.01316(6) Uani 1 1 d . .
S2 S 0.37879(3) 0.50844(2) 0.23380(3) 0.01199(6) Uani 1 1 d . .
F1 F 0.09684(10) 0.65947(6) -0.01533(9) 0.0312(2) Uani 1 1 d . .
F2 F 0.10051(9) 0.73044(6) -0.15184(7) 0.02300(19) Uani 1 1 d . .
F3 F -0.05148(8) 0.76172(7) -0.08910(8) 0.0260(2) Uani 1 1 d . .
F4 F 0.28024(9) 0.38504(6) 0.08696(7) 0.02193(19) Uani 1 1 d . .
F5 F 0.13640(8) 0.48714(6) 0.07705(8) 0.0274(2) Uani 1 1 d . .
F6 F 0.18941(9) 0.39148(6) 0.20479(8) 0.0241(2) Uani 1 1 d . .
O1 O 0.32699(9) 0.79192(6) 0.02940(8) 0.01442(19) Uani 1 1 d . .
O2 O 0.14748(10) 0.90076(7) -0.01600(10) 0.0240(2) Uani 1 1 d . .
O3 O 0.18501(11) 0.79987(8) 0.13390(9) 0.0233(2) Uani 1 1 d . .
O4 O 0.41991(10) 0.55201(6) 0.15422(8) 0.0160(2) Uani 1 1 d . .
O5 O 0.48052(10) 0.44800(7) 0.30101(9) 0.0199(2) Uani 1 1 d . .
O6 O 0.31617(11) 0.56397(7) 0.28668(10) 0.0227(2) Uani 1 1 d . .
N1 N 0.70759(10) 0.62452(7) 0.17202(9) 0.0109(2) Uani 1 1 d . .
N2 N 0.63463(10) 0.78052(7) 0.07338(9) 0.0098(2) Uani 1 1 d . .
C1 C 0.41502(13) 0.62667(9) -0.04552(11) 0.0153(3) Uani 1 1 d . .
H1 H 0.3253 0.6013 -0.0581 0.023 Uiso 1 1 calc R U
H2 H 0.4771 0.5804 -0.0487 0.023 Uiso 1 1 calc R U
H3 H 0.4049 0.6706 -0.1014 0.023 Uiso 1 1 calc R U
C2 C 0.50688(14) 0.73296(9) 0.25795(11) 0.0147(3) Uani 1 1 d . .
H5 H 0.5097 0.7971 0.2580 0.022 Uiso 1 1 calc R U
H4 H 0.5899 0.7104 0.3159 0.022 Uiso 1 1 calc R U
H6 H 0.4262 0.7133 0.2700 0.022 Uiso 1 1 calc R U
C3 C 0.07944(14) 0.73815(10) -0.06128(12) 0.0173(3) Uani 1 1 d . .
C4 C 0.73681(13) 0.54630(9) 0.22155(11) 0.0146(3) Uani 1 1 d . .
H14 H 0.6664 0.5151 0.2331 0.018 Uiso 1 1 calc R U
C5 C 0.86617(13) 0.50964(9) 0.25623(12) 0.0169(3) Uani 1 1 d . .
H13 H 0.8847 0.4546 0.2921 0.020 Uiso 1 1 calc R U
C6 C 0.96839(13) 0.55458(9) 0.23771(12) 0.0163(3) Uani 1 1 d . .
H12 H 1.0578 0.5305 0.2601 0.020 Uiso 1 1 calc R U
C7 C 0.93838(13) 0.63489(9) 0.18617(11) 0.0145(3) Uani 1 1 d . .
H11 H 1.0066 0.6661 0.1716 0.017 Uiso 1 1 calc R U
C8 C 0.80723(13) 0.66976(9) 0.15574(11) 0.0111(2) Uani 1 1 d . .
C9 C 0.76849(12) 0.75705(9) 0.10551(11) 0.0107(2) Uani 1 1 d . .
C10 C 0.59240(13) 0.85861(8) 0.02609(11) 0.0114(2) Uani 1 1 d . .
H10 H 0.4986 0.8741 0.0035 0.014 Uiso 1 1 calc R U
C11 C 0.68149(13) 0.91723(9) 0.00924(11) 0.0137(2) Uani 1 1 d . .
H9 H 0.6494 0.9720 -0.0249 0.016 Uiso 1 1 calc R U
C12 C 0.81869(13) 0.89431(9) 0.04327(11) 0.0148(3) Uani 1 1 d . .
H8 H 0.8819 0.9335 0.0330 0.018 Uiso 1 1 calc R U
C13 C 0.86278(13) 0.81380(9) 0.09240(12) 0.0142(3) Uani 1 1 d . .
H7 H 0.9565 0.7977 0.1168 0.017 Uiso 1 1 calc R U
C14 C 0.23850(13) 0.43949(9) 0.14515(11) 0.0144(3) Uani 1 1 d . .

loop_
_atom_site_aniso_label
_atom_site_aniso_U_11
_atom_site_aniso_U_22
_atom_site_aniso_U_33
_atom_site_aniso_U_23
_atom_site_aniso_U_13
_atom_site_aniso_U_12
Sn1 0.00747(4) 0.00921(4) 0.00981(4) -0.00041(3) 0.00410(3) -0.00062(3)
S1 0.00822(13) 0.01350(15) 0.01745(16) -0.00111(13) 0.00472(11) 0.00035(11)
S2 0.01346(13) 0.01024(14) 0.01318(15) -0.00041(12) 0.00622(12) -0.00296(11)
F1 0.0361(5) 0.0161(4) 0.0336(6) 0.0046(4) 0.0053(5) -0.0089(4)
F2 0.0215(4) 0.0284(5) 0.0169(4) -0.0041(4) 0.0053(3) 0.0042(4)
F3 0.0099(4) 0.0367(6) 0.0287(5) -0.0083(4) 0.0045(4) -0.0032(4)
F4 0.0235(4) 0.0217(5) 0.0191(4) -0.0085(4) 0.0068(4) -0.0034(4)
F5 0.0151(4) 0.0276(5) 0.0293(5) 0.0069(4) -0.0021(4) 0.0028(4)
F6 0.0268(4) 0.0240(5) 0.0234(5) -0.0002(4) 0.0119(4) -0.0149(4)
O1 0.0097(4) 0.0162(5) 0.0186(5) 0.0026(4) 0.0069(4) 0.0023(3)
O2 0.0171(5) 0.0126(5) 0.0372(7) 0.0022(5) 0.0052(5) 0.0034(4)
O3 0.0145(5) 0.0392(7) 0.0178(5) -0.0035(5) 0.0080(4) -0.0006(4)
O4 0.0195(5) 0.0136(5) 0.0182(5) 0.0019(4) 0.0109(4) -0.0033(4)
O5 0.0182(5) 0.0189(5) 0.0166(5) 0.0030(4) 0.0006(4) -0.0019(4)
O6 0.0289(5) 0.0182(5) 0.0294(6) -0.0082(5) 0.0205(5) -0.0063(4)
N1 0.0097(4) 0.0109(5) 0.0120(5) -0.0010(4) 0.0043(4) -0.0002(4)
N2 0.0096(4) 0.0101(5) 0.0106(5) -0.0009(4) 0.0051(4) -0.0005(4)
C1 0.0156(6) 0.0175(7) 0.0127(6) -0.0024(5) 0.0056(5) -0.0013(5)
C2 0.0184(6) 0.0144(6) 0.0131(6) -0.0015(5) 0.0082(5) -0.0006(5)
C3 0.0154(6) 0.0160(6) 0.0184(7) 0.0004(5) 0.0046(5) -0.0010(5)
C4 0.0131(6) 0.0129(6) 0.0163(7) 0.0007(5) 0.0040(5) -0.0001(5)
C5 0.0149(6) 0.0135(6) 0.0192(7) 0.0014(5) 0.0035(5) 0.0036(5)
C6 0.0120(5) 0.0188(7) 0.0159(7) -0.0014(5) 0.0031(5) 0.0047(5)
C7 0.0098(5) 0.0181(6) 0.0155(6) -0.0031(5) 0.0048(5) 0.0004(5)
C8 0.0097(5) 0.0125(6) 0.0110(6) -0.0023(5) 0.0039(4) -0.0009(4)
C9 0.0097(5) 0.0122(6) 0.0111(6) -0.0026(5) 0.0052(4) -0.0012(4)
C10 0.0114(5) 0.0107(6) 0.0128(6) -0.0008(5) 0.0055(5) -0.0002(4)
C11 0.0155(6) 0.0115(6) 0.0148(6) -0.0001(5) 0.0066(5) -0.0017(5)
C12 0.0141(6) 0.0162(6) 0.0155(6) -0.0018(5) 0.0073(5) -0.0058(5)
C13 0.0102(5) 0.0167(6) 0.0169(6) -0.0009(5) 0.0066(5) -0.0025(5)
C14 0.0137(6) 0.0134(6) 0.0156(6) 0.0016(5) 0.0054(5) -0.0017(5)

loop_
_atom_type_symbol
_atom_type_description
_atom_type_scat_dispersion_real
_atom_type_scat_dispersion_imag
_atom_type_scat_source
C C 0.0033 0.0016 'International Tables Vol C Tables 4.2.6.8 and 6.1.1.4'
H H 0.0000 0.0000 'International Tables Vol C Tables 4.2.6.8 and 6.1.1.4'
N N 0.0061 0.0033 'International Tables Vol C Tables 4.2.6.8 and 6.1.1.4'
O O 0.0106 0.0060 'International Tables Vol C Tables 4.2.6.8 and 6.1.1.4'
F F 0.0171 0.0103 'International Tables Vol C Tables 4.2.6.8 and 6.1.1.4'
S S 0.1246 0.1234 'International Tables Vol C Tables 4.2.6.8 and 6.1.1.4'
Sn Sn -0.6537 1.4246 'International Tables Vol C Tables 4.2.6.8 and 6.1.1.4'

loop_
_geom_angle_atom_site_label_1
_geom_angle_atom_site_label_2
_geom_angle_atom_site_label_3
_geom_angle
C2 Sn1 C1 159.42(5)
C2 Sn1 N2 100.85(5)
C1 Sn1 N2 96.98(5)
C2 Sn1 N1 96.22(5)
C1 Sn1 N1 98.73(5)
N2 Sn1 N1 73.19(4)
C2 Sn1 O1 86.53(5)
C1 Sn1 O1 84.88(5)
N2 Sn1 O1 84.87(4)
N1 Sn1 O1 158.03(4)
C2 Sn1 O4 86.64(5)
C1 Sn1 O4 80.37(5)
N2 Sn1 O4 158.55(4)
N1 Sn1 O4 86.11(4)
O1 Sn1 O4 115.84(4)
O2 S1 O3 117.00(7)
O2 S1 O1 113.44(6)
O3 S1 O1 114.02(6)
O2 S1 C3 104.75(7)
O3 S1 C3 104.11(7)
O1 S1 C3 101.14(6)
O6 S2 O5 116.91(7)
O6 S2 O4 115.08(6)
O5 S2 O4 112.53(6)
O6 S2 C14 104.22(7)
O5 S2 C14 104.83(6)
O4 S2 C14 100.87(6)
S1 O1 Sn1 137.93(6)
S2 O4 Sn1 144.40(6)
C4 N1 C8 119.48(11)
C4 N1 Sn1 123.82(8)
C8 N1 Sn1 116.68(9)
C10 N2 C9 119.76(11)
C10 N2 Sn1 123.14(8)
C9 N2 Sn1 117.07(9)
Sn1 C1 H1 109.5
Sn1 C1 H2 109.5
H1 C1 H2 109.5
Sn1 C1 H3 109.5
H1 C1 H3 109.5
H2 C1 H3 109.5
Sn1 C2 H5 109.5
Sn1 C2 H4 109.5
H5 C2 H4 109.5
Sn1 C2 H6 109.5
H5 C2 H6 109.5
H4 C2 H6 109.5
F2 C3 F1 107.57(12)
F2 C3 F3 107.51(11)
F1 C3 F3 108.14(11)
F2 C3 S1 112.21(10)
F1 C3 S1 110.37(10)
F3 C3 S1 110.88(10)
N1 C4 C5 122.13(13)
N1 C4 H14 118.9
C5 C4 H14 118.9
C4 C5 C6 118.88(13)
C4 C5 H13 120.6
C6 C5 H13 120.6
C7 C6 C5 119.11(12)
C7 C6 H12 120.4
C5 C6 H12 120.4
C6 C7 C8 119.50(13)
C6 C7 H11 120.2
C8 C7 H11 120.2
N1 C8 C7 120.85(12)
N1 C8 C9 116.12(11)
C7 C8 C9 123.03(12)
N2 C9 C13 120.75(12)
N2 C9 C8 116.77(11)
C13 C9 C8 122.47(11)
N2 C10 C11 121.97(12)
N2 C10 H10 119.0
C11 C10 H10 119.0
C10 C11 C12 118.63(13)
C10 C11 H9 120.7
C12 C11 H9 120.7
C11 C12 C13 119.57(12)
C11 C12 H8 120.2
C13 C12 H8 120.2
C9 C13 C12 119.29(12)
C9 C13 H7 120.4
C12 C13 H7 120.4
F5 C14 F4 108.06(12)
F5 C14 F6 107.96(11)
F4 C14 F6 107.91(11)
F5 C14 S2 111.52(10)
F4 C14 S2 111.53(9)
F6 C14 S2 109.73(10)

loop_
_geom_bond_atom_site_label_1
_geom_bond_atom_site_label_2
_geom_bond_distance
Sn1 C2 2.0924(15)
Sn1 C1 2.1027(14)
Sn1 N2 2.2391(11)
Sn1 N1 2.2701(11)
Sn1 O1 2.3363(10)
Sn1 O4 2.3718(10)
S1 O2 1.4269(11)
S1 O3 1.4339(12)
S1 O1 1.4679(10)
S1 C3 1.8311(15)
S2 O6 1.4277(11)
S2 O5 1.4370(11)
S2 O4 1.4638(10)
S2 C14 1.8295(14)
F1 C3 1.3304(17)
F2 C3 1.3248(18)
F3 C3 1.3393(16)
F4 C14 1.3311(16)
F5 C14 1.3264(16)
F6 C14 1.3341(16)
N1 C4 1.3431(17)
N1 C8 1.3522(17)
N2 C10 1.3427(17)
N2 C9 1.3613(15)
C1 H1 0.9800
C1 H2 0.9800
C1 H3 0.9800
C2 H5 0.9800
C2 H4 0.9800
C2 H6 0.9800
C4 C5 1.3836(18)
C4 H14 0.9500
C5 C6 1.388(2)
C5 H13 0.9500
C6 C7 1.383(2)
C6 H12 0.9500
C7 C8 1.3938(18)
C7 H11 0.9500
C8 C9 1.4779(19)
C9 C13 1.3875(18)
C10 C11 1.3849(18)
C10 H10 0.9500
C11 C12 1.3893(19)
C11 H9 0.9500
C12 C13 1.387(2)
C12 H8 0.9500
C13 H7 0.9500

loop_
_geom_torsion_atom_site_label_1
_geom_torsion_atom_site_label_2
_geom_torsion_atom_site_label_3
_geom_torsion_atom_site_label_4
_geom_torsion
O2 S1 O1 Sn1 167.38(8)
O3 S1 O1 Sn1 30.07(11)
C3 S1 O1 Sn1 -81.02(10)
O6 S2 O4 Sn1 30.24(13)
O5 S2 O4 Sn1 -107.07(10)
C14 S2 O4 Sn1 141.71(10)
O2 S1 C3 F2 72.02(11)
O3 S1 C3 F2 -164.60(10)
O1 S1 C3 F2 -46.09(11)
O2 S1 C3 F1 -168.02(10)
O3 S1 C3 F1 -44.64(12)
O1 S1 C3 F1 73.87(11)
O2 S1 C3 F3 -48.22(12)
O3 S1 C3 F3 75.17(11)
O1 S1 C3 F3 -166.32(10)
C8 N1 C4 C5 -0.4(2)
Sn1 N1 C4 C5 177.87(10)
N1 C4 C5 C6 -1.0(2)
C4 C5 C6 C7 0.6(2)
C5 C6 C7 C8 1.2(2)
C4 N1 C8 C7 2.30(19)
Sn1 N1 C8 C7 -176.13(10)
C4 N1 C8 C9 -177.16(12)
Sn1 N1 C8 C9 4.40(15)
C6 C7 C8 N1 -2.7(2)
C6 C7 C8 C9 176.75(13)
C10 N2 C9 C13 1.59(19)
Sn1 N2 C9 C13 -176.44(10)
C10 N2 C9 C8 -179.28(12)
Sn1 N2 C9 C8 2.68(15)
N1 C8 C9 N2 -4.72(18)
C7 C8 C9 N2 175.83(12)
N1 C8 C9 C13 174.39(13)
C7 C8 C9 C13 -5.1(2)
C9 N2 C10 C11 -0.5(2)
Sn1 N2 C10 C11 177.45(10)
N2 C10 C11 C12 -0.5(2)
C10 C11 C12 C13 0.3(2)
N2 C9 C13 C12 -1.7(2)
C8 C9 C13 C12 179.18(13)
C11 C12 C13 C9 0.8(2)
O6 S2 C14 F5 57.19(12)
O5 S2 C14 F5 -179.44(10)
O4 S2 C14 F5 -62.40(11)
O6 S2 C14 F4 178.11(10)
O5 S2 C14 F4 -58.52(11)
O4 S2 C14 F4 58.51(11)
O6 S2 C14 F6 -62.37(11)
O5 S2 C14 F6 60.99(11)
O4 S2 C14 F6 178.03(9)
